data_4062812
_journal_name_full Organometallics
_journal_paper_doi 10.1021/om049675r
_journal_year 2004
_chemical_formula_sum 'C22 H23 Cr F5 N'
_chemical_formula_weight 448.41
_space_group_IT_number 2
_symmetry_cell_setting triclinic
_symmetry_space_group_name_Hall '-P 1'
_symmetry_space_group_name_H-M 'P -1'
_cell_angle_alpha 105.477(7)
_cell_angle_beta 109.348(7)
_cell_angle_gamma 102.192(7)
_cell_length_a 11.229(4)
_cell_length_b 13.255(5)
_cell_length_c 16.119(6)
_cell_measurement_temperature 293(2)
_cell_volume 2059.8(13)
_diffrn_ambient_temperature 293(2)
_exptl_crystal_density_diffrn 1.446
_cod_depositor_comments
;
The following automatic conversions were performed:
'_symmetry_cell_setting' value 'Triclinic' changed to 'triclinic'
according to '/home/saulius/struct/CIF-dictionaries/cif_core.dic'
dictionary named 'cif_core.dic' version 2.4.1 from 2010-06-29.

Automatic conversion script
Id: cif_fix_enum 1527 2010-12-29 10:47:43Z saulius 
;
_cod_original_sg_symbol_H-M 'P 1'
_cod_database_code 4062812

loop_
_symmetry_equiv_pos_as_xyz
'x, y, z'
'-x, -y, -z'

loop_
_atom_site_label
_atom_site_type_symbol
_atom_site_fract_x
_atom_site_fract_y
_atom_site_fract_z
_atom_site_U_iso_or_equiv
_atom_site_adp_type
_atom_site_occupancy
_atom_site_symmetry_multiplicity
_atom_site_calc_flag
_atom_site_refinement_flags
_atom_site_disorder_assembly
_atom_site_disorder_group
Cr1 Cr 0.08506(11) 0.35127(8) 0.29091(8) 0.0306(3) Uani 1 1 d . . .
Cr2 Cr 0.31892(11) 0.24391(8) 0.75486(7) 0.0286(3) Uani 1 1 d . . .
F5 F 0.0195(4) 0.0812(3) 0.2077(3) 0.0475(12) Uani 1 1 d . . .
F4 F 0.1484(5) -0.0465(3) 0.1461(3) 0.0654(15) Uani 1 1 d . . .
F3 F 0.3744(5) 0.0435(3) 0.1264(3) 0.0627(14) Uani 1 1 d . . .
F2 F 0.4687(4) 0.2669(3) 0.1726(3) 0.0503(12) Uani 1 1 d . . .
F1 F 0.3429(4) 0.3970(3) 0.2358(3) 0.0384(10) Uani 1 1 d . . .
F6 F 0.5855(4) 0.2758(3) 0.7066(3) 0.0400(11) Uani 1 1 d . . .
F7 F 0.6957(4) 0.1357(3) 0.6398(3) 0.0590(13) Uani 1 1 d . . .
F8 F 0.5983(4) -0.0847(3) 0.6071(3) 0.0596(13) Uani 1 1 d . . .
F9 F 0.3851(4) -0.1581(3) 0.6457(3) 0.0515(12) Uani 1 1 d . . .
F10 F 0.2665(4) -0.0195(3) 0.7086(3) 0.0365(10) Uani 1 1 d . . .
N1 N 0.2597(5) 0.4724(4) 0.4037(4) 0.0264(13) Uani 1 1 d . . .
N2 N 0.1193(5) 0.1490(4) 0.6593(4) 0.0262(13) Uani 1 1 d . . .
C011 C 0.3036(7) 0.4726(5) 0.4911(5) 0.0328(17) Uani 1 1 d . . .
H011 H 0.2599 0.4127 0.5018 0.039 Uiso 1 1 calc R . .
C012 C 0.4105(7) 0.5567(6) 0.5670(5) 0.0341(18) Uani 1 1 d . . .
H012 H 0.4378 0.5531 0.6270 0.041 Uiso 1 1 calc R . .
C013 C 0.4745(7) 0.6445(5) 0.5521(5) 0.0335(18) Uani 1 1 d . . .
H013 H 0.5467 0.7023 0.6017 0.040 Uiso 1 1 calc R . .
C014 C 0.4309(7) 0.6470(5) 0.4618(5) 0.0317(17) Uani 1 1 d . . .
H014 H 0.4723 0.7064 0.4495 0.038 Uiso 1 1 calc R . .
C015 C 0.3254(7) 0.5596(5) 0.3915(5) 0.0310(17) Uani 1 1 d . . .
H015 H 0.2974 0.5609 0.3308 0.037 Uiso 1 1 calc R . .
C12 C 0.1787(7) 0.2479(5) 0.2299(4) 0.0281(17) Uani 1 1 d . . .
C17 C 0.1330(8) 0.1320(6) 0.2018(5) 0.0370(19) Uani 1 1 d . . .
C16 C 0.1961(9) 0.0639(6) 0.1692(5) 0.045(2) Uani 1 1 d . . .
C15 C 0.3100(9) 0.1102(6) 0.1599(5) 0.044(2) Uani 1 1 d . . .
C14 C 0.3573(7) 0.2215(6) 0.1820(5) 0.0385(19) Uani 1 1 d . . .
C13 C 0.2894(7) 0.2862(6) 0.2157(5) 0.0331(18) Uani 1 1 d . . .
C2 C -0.0154(7) 0.4798(6) 0.2712(5) 0.0348(18) Uani 1 1 d . . .
C3 C -0.1049(7) 0.3903(6) 0.2739(5) 0.0321(17) Uani 1 1 d . . .
C4 C -0.1345(7) 0.2964(6) 0.1946(5) 0.0334(18) Uani 1 1 d . . .
C5 C -0.0605(7) 0.3285(5) 0.1445(4) 0.0279(16) Uani 1 1 d . . .
C6 C 0.0157(7) 0.4435(5) 0.1930(5) 0.0297(17) Uani 1 1 d . . .
C7 C 0.0350(8) 0.5990(6) 0.3414(5) 0.048(2) Uani 1 1 d . . .
H7A H -0.0333 0.6323 0.3257 0.072 Uiso 1 1 calc R . .
H7B H 0.1135 0.6407 0.3384 0.072 Uiso 1 1 calc R . .
H7C H 0.0564 0.5986 0.4041 0.072 Uiso 1 1 calc R . .
C8 C -0.1679(8) 0.3962(7) 0.3442(5) 0.051(2) Uani 1 1 d . . .
H8A H -0.1108 0.4578 0.4018 0.077 Uiso 1 1 calc R . .
H8B H -0.1795 0.3288 0.3568 0.077 Uiso 1 1 calc R . .
H8C H -0.2533 0.4056 0.3184 0.077 Uiso 1 1 calc R . .
C9 C -0.2343(8) 0.1847(6) 0.1654(6) 0.052(2) Uani 1 1 d . . .
H9A H -0.2343 0.1700 0.2206 0.077 Uiso 1 1 calc R . .
H9B H -0.2109 0.1289 0.1285 0.077 Uiso 1 1 calc R . .
H9C H -0.3217 0.1836 0.1284 0.077 Uiso 1 1 calc R . .
C10 C -0.0671(8) 0.2557(6) 0.0541(5) 0.047(2) Uani 1 1 d . . .
H10A H -0.1040 0.1795 0.0455 0.070 Uiso 1 1 calc R . .
H10B H 0.0211 0.2694 0.0557 0.070 Uiso 1 1 calc R . .
H10C H -0.1229 0.2712 0.0027 0.070 Uiso 1 1 calc R . .
C11 C 0.0994(7) 0.5112(6) 0.1571(5) 0.0380(19) Uani 1 1 d . . .
H11A H 0.1388 0.5868 0.2004 0.057 Uiso 1 1 calc R . .
H11B H 0.0435 0.5081 0.0961 0.057 Uiso 1 1 calc R . .
H11C H 0.1687 0.4814 0.1522 0.057 Uiso 1 1 calc R . .
C1 C 0.0528(7) 0.2647(5) 0.3756(5) 0.0357(18) Uani 1 1 d . . .
H1A H 0.1263 0.2385 0.3976 0.054 Uiso 1 1 calc R . .
H1B H -0.0284 0.2028 0.3397 0.054 Uiso 1 1 calc R . .
H1C H 0.0456 0.3128 0.4287 0.054 Uiso 1 1 calc R . .
C021 C 0.0453(7) 0.0740(5) 0.6799(5) 0.0311(17) Uani 1 1 d . . .
H021 H 0.0863 0.0617 0.7350 0.037 Uiso 1 1 calc R . .
C022 C -0.0863(7) 0.0148(5) 0.6250(5) 0.0314(17) Uani 1 1 d . . .
H022 H -0.1329 -0.0361 0.6428 0.038 Uiso 1 1 calc R . .
C023 C -0.1491(7) 0.0310(5) 0.5434(5) 0.0345(18) Uani 1 1 d . . .
H023 H -0.2391 -0.0079 0.5051 0.041 Uiso 1 1 calc R . .
C024 C -0.0756(7) 0.1060(5) 0.5196(5) 0.0320(17) Uani 1 1 d . . .
H024 H -0.1153 0.1183 0.4644 0.038 Uiso 1 1 calc R . .
C025 C 0.0571(7) 0.1628(5) 0.5780(5) 0.0306(17) Uani 1 1 d . . .
H025 H 0.1058 0.2128 0.5606 0.037 Uiso 1 1 calc R . .
C29 C 0.4159(7) 0.1356(5) 0.7067(4) 0.0262(16) Uani 1 1 d . . .
C30 C 0.5268(7) 0.1667(5) 0.6887(5) 0.0325(18) Uani 1 1 d . . .
C31 C 0.5883(8) 0.0971(6) 0.6566(5) 0.042(2) Uani 1 1 d . . .
C32 C 0.5384(8) -0.0138(6) 0.6396(5) 0.0390(19) Uani 1 1 d . . .
C33 C 0.4317(7) -0.0514(6) 0.6583(5) 0.0369(19) Uani 1 1 d . . .
C34 C 0.3728(7) 0.0231(5) 0.6918(4) 0.0280(16) Uani 1 1 d . . .
C19 C 0.4793(7) 0.3742(5) 0.8890(5) 0.0309(17) Uani 1 1 d . . .
C20 C 0.4545(8) 0.2727(5) 0.9043(5) 0.0352(18) Uani 1 1 d . . .
C21 C 0.3258(7) 0.2385(5) 0.8969(5) 0.0350(18) Uani 1 1 d . . .
C22 C 0.2645(7) 0.3178(5) 0.8763(5) 0.0323(17) Uani 1 1 d . . .
C23 C 0.3614(7) 0.4019(5) 0.8721(5) 0.0314(17) Uani 1 1 d . . .
C24 C 0.6081(7) 0.4428(6) 0.8957(5) 0.045(2) Uani 1 1 d . . .
H24A H 0.6462 0.5089 0.9513 0.068 Uiso 1 1 calc R . .
H24B H 0.5923 0.4625 0.8408 0.068 Uiso 1 1 calc R . .
H24C H 0.6688 0.4012 0.8995 0.068 Uiso 1 1 calc R . .
C25 C 0.5562(8) 0.2154(6) 0.9327(5) 0.050(2) Uani 1 1 d . . .
H25A H 0.6063 0.2469 1.0000 0.075 Uiso 1 1 calc R . .
H25B H 0.6158 0.2253 0.9022 0.075 Uiso 1 1 calc R . .
H25C H 0.5108 0.1377 0.9139 0.075 Uiso 1 1 calc R . .
C26 C 0.2631(8) 0.1422(6) 0.9193(5) 0.051(2) Uani 1 1 d . . .
H26A H 0.2724 0.0758 0.8839 0.077 Uiso 1 1 calc R . .
H26B H 0.1699 0.1326 0.9026 0.077 Uiso 1 1 calc R . .
H26C H 0.3071 0.1570 0.9856 0.077 Uiso 1 1 calc R . .
C27 C 0.1271(7) 0.3176(6) 0.8686(5) 0.048(2) Uani 1 1 d . . .
H27A H 0.1272 0.3382 0.9304 0.072 Uiso 1 1 calc R . .
H27B H 0.0637 0.2448 0.8299 0.072 Uiso 1 1 calc R . .
H27C H 0.1027 0.3697 0.8405 0.072 Uiso 1 1 calc R . .
C28 C 0.3479(8) 0.5082(5) 0.8588(5) 0.049(2) Uani 1 1 d . . .
H28A H 0.2559 0.5042 0.8390 0.074 Uiso 1 1 calc R . .
H28B H 0.3784 0.5184 0.8116 0.074 Uiso 1 1 calc R . .
H28C H 0.4009 0.5696 0.9175 0.074 Uiso 1 1 calc R . .
C18 C 0.3397(7) 0.3341(5) 0.6703(5) 0.0335(18) Uani 1 1 d . . .
H18A H 0.3331 0.2857 0.6116 0.050 Uiso 1 1 calc R . .
H18B H 0.4253 0.3914 0.7020 0.050 Uiso 1 1 calc R . .
H18C H 0.2703 0.3669 0.6581 0.050 Uiso 1 1 calc R . .

loop_
_atom_site_aniso_label
_atom_site_aniso_U_11
_atom_site_aniso_U_22
_atom_site_aniso_U_33
_atom_site_aniso_U_23
_atom_site_aniso_U_13
_atom_site_aniso_U_12
Cr1 0.0356(8) 0.0282(6) 0.0331(7) 0.0134(5) 0.0165(6) 0.0141(6)
Cr2 0.0323(7) 0.0265(6) 0.0317(7) 0.0121(5) 0.0152(6) 0.0132(6)
F5 0.054(3) 0.028(2) 0.060(3) 0.013(2) 0.029(2) 0.007(2)
F4 0.099(4) 0.029(2) 0.078(3) 0.013(2) 0.051(3) 0.024(3)
F3 0.086(4) 0.054(3) 0.073(3) 0.022(2) 0.049(3) 0.047(3)
F2 0.048(3) 0.060(3) 0.052(3) 0.016(2) 0.029(2) 0.028(2)
F1 0.038(3) 0.033(2) 0.042(2) 0.0111(19) 0.018(2) 0.008(2)
F6 0.041(3) 0.031(2) 0.056(3) 0.017(2) 0.029(2) 0.009(2)
F7 0.055(3) 0.052(3) 0.098(4) 0.029(3) 0.059(3) 0.026(2)
F8 0.061(3) 0.039(3) 0.095(4) 0.018(2) 0.051(3) 0.027(2)
F9 0.061(3) 0.026(2) 0.073(3) 0.015(2) 0.035(3) 0.020(2)
F10 0.036(3) 0.030(2) 0.050(3) 0.0163(19) 0.023(2) 0.012(2)
N1 0.034(4) 0.033(3) 0.029(3) 0.021(3) 0.020(3) 0.019(3)
N2 0.034(4) 0.028(3) 0.025(3) 0.011(3) 0.018(3) 0.016(3)
C011 0.041(5) 0.033(4) 0.043(5) 0.019(4) 0.028(4) 0.022(4)
C012 0.033(4) 0.044(4) 0.030(4) 0.009(4) 0.017(4) 0.022(4)
C013 0.034(4) 0.025(4) 0.044(5) 0.008(3) 0.019(4) 0.014(3)
C014 0.037(5) 0.031(4) 0.032(4) 0.013(3) 0.016(4) 0.015(4)
C015 0.036(5) 0.036(4) 0.033(4) 0.015(4) 0.022(4) 0.019(4)
C12 0.041(5) 0.033(4) 0.015(4) 0.011(3) 0.011(3) 0.021(4)
C17 0.048(5) 0.040(5) 0.030(4) 0.015(4) 0.019(4) 0.019(4)
C16 0.077(7) 0.027(4) 0.041(5) 0.011(4) 0.032(5) 0.023(4)
C15 0.059(6) 0.049(5) 0.035(5) 0.018(4) 0.024(4) 0.030(5)
C14 0.036(5) 0.048(5) 0.046(5) 0.024(4) 0.025(4) 0.019(4)
C13 0.044(5) 0.036(4) 0.022(4) 0.011(3) 0.016(4) 0.015(4)
C2 0.038(5) 0.037(4) 0.045(5) 0.019(4) 0.024(4) 0.025(4)
C3 0.028(4) 0.040(4) 0.041(5) 0.020(4) 0.022(4) 0.018(4)
C4 0.026(4) 0.042(4) 0.040(5) 0.024(4) 0.012(3) 0.018(4)
C5 0.029(4) 0.039(4) 0.020(4) 0.015(3) 0.007(3) 0.019(4)
C6 0.026(4) 0.028(4) 0.034(4) 0.014(3) 0.009(3) 0.010(3)
C7 0.055(6) 0.043(5) 0.048(5) 0.017(4) 0.020(4) 0.020(4)
C8 0.054(6) 0.071(6) 0.053(5) 0.034(5) 0.034(5) 0.036(5)
C9 0.043(5) 0.041(5) 0.063(6) 0.027(4) 0.016(4) 0.001(4)
C10 0.049(5) 0.051(5) 0.040(5) 0.013(4) 0.013(4) 0.028(4)
C11 0.047(5) 0.044(4) 0.043(5) 0.029(4) 0.028(4) 0.022(4)
C1 0.034(5) 0.036(4) 0.039(4) 0.022(3) 0.011(4) 0.010(4)
C021 0.037(5) 0.029(4) 0.032(4) 0.014(3) 0.015(4) 0.016(4)
C022 0.029(4) 0.029(4) 0.035(4) 0.006(3) 0.017(4) 0.009(3)
C023 0.030(4) 0.034(4) 0.035(4) 0.005(3) 0.011(4) 0.014(4)
C024 0.034(4) 0.034(4) 0.026(4) 0.008(3) 0.009(3) 0.016(4)
C025 0.043(5) 0.027(4) 0.032(4) 0.012(3) 0.021(4) 0.018(4)
C29 0.035(4) 0.032(4) 0.019(4) 0.014(3) 0.014(3) 0.015(4)
C30 0.043(5) 0.029(4) 0.037(4) 0.015(3) 0.023(4) 0.020(4)
C31 0.047(5) 0.044(5) 0.046(5) 0.019(4) 0.027(4) 0.022(4)
C32 0.044(5) 0.028(4) 0.055(5) 0.015(4) 0.028(4) 0.020(4)
C33 0.039(5) 0.028(4) 0.046(5) 0.016(4) 0.019(4) 0.008(4)
C34 0.027(4) 0.033(4) 0.026(4) 0.007(3) 0.015(3) 0.009(3)
C19 0.034(4) 0.028(4) 0.029(4) 0.007(3) 0.014(3) 0.009(3)
C20 0.048(5) 0.033(4) 0.028(4) 0.013(3) 0.017(4) 0.015(4)
C21 0.039(5) 0.031(4) 0.026(4) 0.005(3) 0.011(3) 0.003(4)
C22 0.034(4) 0.036(4) 0.025(4) 0.008(3) 0.011(3) 0.015(4)
C23 0.041(5) 0.021(4) 0.030(4) 0.005(3) 0.013(3) 0.011(3)
C24 0.039(5) 0.044(5) 0.034(5) 0.010(4) 0.007(4) -0.004(4)
C25 0.053(6) 0.056(5) 0.034(5) 0.011(4) 0.004(4) 0.034(5)
C26 0.064(6) 0.038(4) 0.035(5) 0.012(4) 0.016(4) -0.009(4)
C27 0.044(5) 0.059(5) 0.050(5) 0.016(4) 0.029(4) 0.026(4)
C28 0.078(7) 0.033(4) 0.037(5) 0.015(4) 0.015(4) 0.032(4)
C18 0.036(5) 0.032(4) 0.034(4) 0.013(3) 0.016(4) 0.011(4)

loop_
_geom_bond_atom_site_label_1
_geom_bond_atom_site_label_2
_geom_bond_distance
_geom_bond_site_symmetry_2
_geom_bond_publ_flag
Cr1 C1 2.073(7) . ?
Cr1 N1 2.116(6) . ?
Cr1 C12 2.126(6) . ?
Cr1 C3 2.247(7) . ?
Cr1 C4 2.263(7) . ?
Cr1 C2 2.267(6) . ?
Cr1 C5 2.278(6) . ?
Cr1 C6 2.283(7) . ?
Cr2 C18 2.075(7) . ?
Cr2 N2 2.114(6) . ?
Cr2 C29 2.116(6) . ?
Cr2 C19 2.239(7) . ?
Cr2 C23 2.248(6) . ?
Cr2 C20 2.259(7) . ?
Cr2 C22 2.277(7) . ?
Cr2 C21 2.286(7) . ?
F5 C17 1.356(8) . ?
F4 C16 1.346(8) . ?
F3 C15 1.368(8) . ?
F2 C14 1.344(8) . ?
F1 C13 1.367(7) . ?
F6 C30 1.363(7) . ?
F7 C31 1.348(8) . ?
F8 C32 1.360(7) . ?
F9 C33 1.334(7) . ?
F10 C34 1.353(7) . ?
N1 C011 1.328(8) . ?
N1 C015 1.332(8) . ?
N2 C021 1.341(8) . ?
N2 C025 1.347(8) . ?
C011 C012 1.384(9) . ?
C012 C013 1.358(9) . ?
C013 C014 1.384(9) . ?
C014 C015 1.364(9) . ?
C12 C13 1.357(9) . ?
C12 C17 1.404(9) . ?
C17 C16 1.363(10) . ?
C16 C15 1.371(11) . ?
C15 C14 1.359(10) . ?
C14 C13 1.383(9) . ?
C2 C3 1.405(9) . ?
C2 C6 1.407(9) . ?
C2 C7 1.530(9) . ?
C3 C4 1.410(9) . ?
C3 C8 1.516(9) . ?
C4 C5 1.416(9) . ?
C4 C9 1.499(9) . ?
C5 C6 1.427(9) . ?
C5 C10 1.485(9) . ?
C6 C11 1.517(9) . ?
C021 C022 1.362(9) . ?
C022 C023 1.369(9) . ?
C023 C024 1.371(9) . ?
C024 C025 1.375(9) . ?
C29 C30 1.374(9) . ?
C29 C34 1.393(8) . ?
C30 C31 1.360(9) . ?
C31 C32 1.373(9) . ?
C32 C33 1.357(10) . ?
C33 C34 1.390(9) . ?
C19 C23 1.408(9) . ?
C19 C20 1.419(9) . ?
C19 C24 1.489(9) . ?
C20 C21 1.374(10) . ?
C20 C25 1.515(9) . ?
C21 C22 1.425(9) . ?
C21 C26 1.513(9) . ?
C22 C23 1.418(9) . ?
C22 C27 1.506(9) . ?
C23 C28 1.511(9) . ?
